data_4132850
loop_
_publ_author_name
'Sarma, Tridib'
'Kim, Gakhyun'
'Sen, Sajal'
'Cha, Won-Young'
'Duan, Zhiming'
'Moore, Matthew D.'
'Lynch, Vincent M.'
'Zhang, Zhan'
'Kim, Dongho'
'Sessler, Jonathan L.'

_publ_section_title
;
 Proton-Coupled Redox Switching in an Annulated \p-Extended Core-Modified
 Octaphyrin.
;
_journal_issue 38
_journal_name_full 'Journal of the American Chemical Society'
_journal_page_first 12111
_journal_page_last 12119
_journal_paper_doi 10.1021/jacs.8b06938
_journal_volume 140
_journal_year 2018
_chemical_formula_sum 'C84 H63 I3 N4 S6'
_chemical_formula_weight 1701.44
_space_group_crystal_system orthorhombic
_space_group_IT_number 62
_space_group_name_Hall '-P 2ac 2n'
_space_group_name_H-M_alt 'P n m a'
_atom_sites_solution_hydrogens geom
_audit_creation_method SHELXL-2014/7
_cell_angle_alpha 90
_cell_angle_beta 90
_cell_angle_gamma 90
_cell_formula_units_Z 4
_cell_length_a 16.094(3)
_cell_length_b 35.620(7)
_cell_length_c 15.672(3)
_cell_measurement_reflns_used 133057
_cell_measurement_temperature 100(2)
_cell_measurement_theta_max 26.55
_cell_measurement_theta_min 0.37
_cell_volume 8984(3)
_computing_cell_refinement HKL3000
_computing_data_collection
;
marccd, control software for MarCCD-300 detector
;
_computing_data_reduction HKL3000
_computing_molecular_graphics 'Bruker SHELXTL'
_computing_publication_material 'Bruker SHELXTL'
_computing_structure_refinement 'SHELXL-2014/7 (Sheldrick, 2014)'
_computing_structure_solution 'SHELXS-97 (Sheldrick, 1990)'
_diffrn_ambient_temperature 100(2)
_diffrn_measured_fraction_theta_full 0.997
_diffrn_measured_fraction_theta_max 0.996
_diffrn_measurement_device_type
;
Shanghai Synchrotron Radiation Facility, beam line station 
BL17B equipped with a MarCCD-300 detector
;
_diffrn_measurement_method 'omega scans'
_diffrn_radiation_type synchrotron
_diffrn_radiation_wavelength 0.6525
_diffrn_reflns_av_R_equivalents 0.1626
_diffrn_reflns_av_unetI/netI 0.1052
_diffrn_reflns_Laue_measured_fraction_full 0.997
_diffrn_reflns_Laue_measured_fraction_max 0.996
_diffrn_reflns_limit_h_max 21
_diffrn_reflns_limit_h_min -21
_diffrn_reflns_limit_k_max 48
_diffrn_reflns_limit_k_min -48
_diffrn_reflns_limit_l_max 0
_diffrn_reflns_limit_l_min -21
_diffrn_reflns_number 42293
_diffrn_reflns_point_group_measured_fraction_full 0.997
_diffrn_reflns_point_group_measured_fraction_max 0.996
_diffrn_reflns_theta_full 23.048
_diffrn_reflns_theta_max 26.557
_diffrn_reflns_theta_min 1.303
_diffrn_source synchrotron
_exptl_absorpt_coefficient_mu 0.973
_exptl_absorpt_correction_T_max 0.971
_exptl_absorpt_correction_T_min 0.918
_exptl_absorpt_correction_type multi-scan
_exptl_absorpt_process_details
;
multi-scan from symmetry-related measurements
Sortav (Blessing 1995, 1997)
;
_exptl_crystal_colour black
_exptl_crystal_density_diffrn 1.258
_exptl_crystal_density_method 'not measured'
_exptl_crystal_description prism
_exptl_crystal_F_000 3400
_exptl_crystal_size_max 0.090
_exptl_crystal_size_mid 0.085
_exptl_crystal_size_min 0.030
_refine_diff_density_max 1.406
_refine_diff_density_min -1.493
_refine_diff_density_rms 0.160
_refine_ls_extinction_method none
_refine_ls_goodness_of_fit_ref 1.024
_refine_ls_hydrogen_treatment constr
_refine_ls_matrix_type full
_refine_ls_number_parameters 445
_refine_ls_number_reflns 12235
_refine_ls_number_restraints 0
_refine_ls_restrained_S_all 1.024
_refine_ls_R_factor_all 0.0712
_refine_ls_R_factor_gt 0.0653
_refine_ls_shift/su_max 0.001
_refine_ls_shift/su_mean 0.000
_refine_ls_structure_factor_coef Fsqd
_refine_ls_weighting_details 'w=1/[\s^2^(Fo^2^)+(0.1012P)^2^+15.8844P] where P=(Fo^2^+2Fc^2^)/3'
_refine_ls_weighting_scheme calc
_refine_ls_wR_factor_gt 0.1867
_refine_ls_wR_factor_ref 0.1949
_reflns_Friedel_coverage 0.000
_reflns_number_gt 10670
_reflns_number_total 12235
_reflns_threshold_expression 'I > 2\s(I)'
_cod_data_source_file ja8b06938_si_003.cif
_cod_data_source_block a_sq
_cod_depositor_comments
;
The following automatic conversions were performed:

data item '_exptl_absorpt_correction_type' value 'MULTI-SCAN' was
changed to 'multi-scan' in accordance with the
/home/saulius/struct/COD-crude-data/automatic-downloads/DataCite-retrospective/ACS/depositions/lib/dictionaries/cif_core.dic
dictionary named 'cif_core.dic' version 2.4.2 last updated on
2011-04-26.

Automatic conversion script
Id: cif_fix_values 6909 2019-04-08 15:41:33Z antanas 
;
_cod_database_code 4132850
_shelx_shelxl_version_number 2014/7
_shelx_space_group_comment
;
The symmetry employed for this shelxl refinement is uniquely defined
by the following loop, which should always be used as a source of
symmetry information in preference to the above space-group names.
They are only intended as comments.
;
_shelx_estimated_absorpt_t_min 0.918
_shelx_estimated_absorpt_t_max 0.971

loop_
_space_group_symop_operation_xyz
'x, y, z'
'-x+1/2, -y, z+1/2'
'-x, y+1/2, -z'
'x+1/2, -y+1/2, -z+1/2'
'-x, -y, -z'
'x-1/2, y, -z-1/2'
'x, -y-1/2, z'
'-x-1/2, y-1/2, z-1/2'

loop_
_atom_site_label
_atom_site_type_symbol
_atom_site_fract_x
_atom_site_fract_y
_atom_site_fract_z
_atom_site_U_iso_or_equiv
_atom_site_adp_type
_atom_site_occupancy
_atom_site_site_symmetry_order
_atom_site_calc_flag
_atom_site_refinement_flags_posn
_atom_site_refinement_flags_adp
_atom_site_refinement_flags_occupancy
I1 I 0.17334(2) 0.98156(2) 0.47154(2) 0.04530(10) Uani 1 1 d . . .
I2 I 0.0000 1.0000 0.5000 0.03402(10) Uani 1 2 d S . P
S1 S 0.94143(5) 0.83493(2) 0.78812(4) 0.02588(16) Uani 1 1 d . . .
S2 S 0.89915(6) 0.93968(2) 0.67220(5) 0.02911(17) Uani 1 1 d . . .
S3 S 0.88368(5) 0.83572(2) 0.54671(4) 0.02586(16) Uani 1 1 d . . .
N1 N 0.99936(16) 0.79459(7) 0.95543(16) 0.0217(5) Uani 1 1 d . . .
H1N H 0.9840 0.7889 0.9031 0.026 Uiso 0.75 1 calc R U P
N2 N 0.87220(17) 0.79494(7) 0.37093(15) 0.0230(5) Uani 1 1 d . . .
H2N H 0.8823 0.7894 0.4247 0.028 Uiso 0.75 1 calc R U P
C1 C 0.9672(2) 0.87016(8) 0.86229(18) 0.0237(5) Uani 1 1 d . . .
C2 C 0.9526(2) 0.90648(8) 0.82809(18) 0.0257(6) Uani 1 1 d . . .
H2 H 0.9625 0.9292 0.8581 0.031 Uiso 1 1 calc R U .
C3 C 0.9223(2) 0.90456(8) 0.74580(18) 0.0250(6) Uani 1 1 d . . .
C4 C 0.9140(2) 0.86798(8) 0.71270(18) 0.0248(6) Uani 1 1 d . . .
C5 C 0.8936(2) 0.86826(8) 0.62656(18) 0.0243(6) Uani 1 1 d . . .
C6 C 0.8850(2) 0.90529(8) 0.59447(19) 0.0252(6) Uani 1 1 d . . .
C7 C 0.8713(2) 0.90705(9) 0.50775(18) 0.0250(6) Uani 1 1 d . . .
H7 H 0.8633 0.9298 0.4771 0.030 Uiso 1 1 calc R U .
C8 C 0.8704(2) 0.87125(9) 0.46995(18) 0.0235(5) Uani 1 1 d . . .
C9 C 0.99907(19) 0.86468(9) 0.94447(18) 0.0231(6) Uani 1 1 d . . .
C10 C 0.86370(19) 0.86530(8) 0.38130(18) 0.0236(5) Uani 1 1 d . . .
C11 C 1.0109(2) 0.83044(9) 0.98677(19) 0.0223(5) Uani 1 1 d . . .
C12 C 0.86372(19) 0.83082(8) 0.33798(18) 0.0227(5) Uani 1 1 d . . .
C13 C 1.0356(2) 0.82700(8) 1.07399(18) 0.0243(5) Uani 1 1 d . . .
H13 H 1.0481 0.8472 1.1115 0.029 Uiso 1 1 calc R U .
C14 C 0.8493(2) 0.82707(9) 0.24868(17) 0.0240(5) Uani 1 1 d . . .
H14 H 0.8422 0.8471 0.2094 0.029 Uiso 1 1 calc R U .
C15 C 1.03830(19) 0.78932(8) 1.09419(17) 0.0217(5) Uani 1 1 d . . .
C16 C 0.84748(19) 0.78938(8) 0.22893(17) 0.0226(5) Uani 1 1 d . . .
C17 C 1.01573(19) 0.76948(8) 1.01891(17) 0.0205(5) Uani 1 1 d . . .
C18 C 0.86246(19) 0.76957(8) 0.30687(17) 0.0214(5) Uani 1 1 d . . .
C19 C 1.05884(19) 0.76995(8) 1.17309(17) 0.0228(5) Uani 1 1 d . . .
C20 C 0.83167(18) 0.76976(8) 0.14939(18) 0.0225(5) Uani 1 1 d . . .
C21 C 1.0796(2) 0.78895(9) 1.24811(18) 0.0281(6) Uani 1 1 d . . .
H21 H 1.0796 0.8156 1.2487 0.034 Uiso 1 1 calc R U .
C22 C 0.8149(2) 0.78931(9) 0.07347(18) 0.0259(6) Uani 1 1 d . . .
H22 H 0.8153 0.8160 0.0732 0.031 Uiso 1 1 calc R U .
C23 C 1.0999(2) 0.76968(10) 1.3211(2) 0.0341(7) Uani 1 1 d . . .
H23 H 1.1140 0.7830 1.3715 0.041 Uiso 1 1 calc R U .
C24 C 0.7978(2) 0.76988(10) -0.00106(18) 0.0291(7) Uani 1 1 d . . .
H24 H 0.7861 0.7832 -0.0522 0.035 Uiso 1 1 calc R U .
C25 C 1.0278(2) 0.89943(9) 0.98952(18) 0.0238(5) Uani 1 1 d . . .
C26 C 0.8541(2) 0.90065(8) 0.33029(17) 0.0231(5) Uani 1 1 d . . .
C27 C 0.9749(2) 0.91935(9) 1.04444(19) 0.0278(6) Uani 1 1 d . . .
C28 C 0.7750(2) 0.91295(9) 0.30522(19) 0.0266(6) Uani 1 1 d . . .
C29 C 1.1073(2) 0.91283(10) 0.9711(2) 0.0293(6) Uani 1 1 d . . .
C30 C 0.9246(2) 0.92313(9) 0.31639(19) 0.0274(6) Uani 1 1 d . . .
C31 C 1.0050(2) 0.95243(10) 1.0810(2) 0.0322(7) Uani 1 1 d . . .
H31 H 0.9698 0.9662 1.1182 0.039 Uiso 1 1 calc R U .
C32 C 0.7677(2) 0.94862(10) 0.2686(2) 0.0324(7) Uani 1 1 d . . .
H32 H 0.7146 0.9569 0.2499 0.039 Uiso 1 1 calc R U .
C33 C 1.1346(2) 0.94612(10) 1.0092(2) 0.0321(7) Uani 1 1 d . . .
H33 H 1.1886 0.9554 0.9965 0.039 Uiso 1 1 calc R U .
C34 C 0.9135(2) 0.95876(10) 0.2823(2) 0.0315(7) Uani 1 1 d . . .
H34 H 0.9607 0.9744 0.2746 0.038 Uiso 1 1 calc R U .
C35 C 1.0842(2) 0.96585(9) 1.0651(2) 0.0318(7) Uani 1 1 d . . .
C36 C 0.8355(3) 0.97225(10) 0.2589(2) 0.0330(7) Uani 1 1 d . . .
C37 C 0.8876(3) 0.90626(11) 1.0630(2) 0.0379(8) Uani 1 1 d . . .
H37A H 0.8515 0.9124 1.0146 0.057 Uiso 1 1 calc R U .
H37B H 0.8670 0.9188 1.1145 0.057 Uiso 1 1 calc R U .
H37C H 0.8877 0.8790 1.0720 0.057 Uiso 1 1 calc R U .
C38 C 1.1646(2) 0.89212(12) 0.9104(3) 0.0398(8) Uani 1 1 d . . .
H38A H 1.1815 0.8682 0.9360 0.060 Uiso 1 1 calc R U .
H38B H 1.2140 0.9075 0.8992 0.060 Uiso 1 1 calc R U .
H38C H 1.1354 0.8873 0.8566 0.060 Uiso 1 1 calc R U .
C39 C 1.1140(3) 1.00207(10) 1.1041(3) 0.0394(8) Uani 1 1 d . . .
H39A H 1.0998 1.0230 1.0664 0.059 Uiso 1 1 calc R U .
H39B H 1.1744 1.0011 1.1118 0.059 Uiso 1 1 calc R U .
H39C H 1.0871 1.0057 1.1597 0.059 Uiso 1 1 calc R U .
C40 C 1.0099(2) 0.91012(11) 0.3402(2) 0.0343(7) Uani 1 1 d . . .
H40A H 1.0513 0.9263 0.3131 0.051 Uiso 1 1 calc R U .
H40B H 1.0178 0.8842 0.3209 0.051 Uiso 1 1 calc R U .
H40C H 1.0164 0.9113 0.4023 0.051 Uiso 1 1 calc R U .
C41 C 0.6992(2) 0.88919(11) 0.3177(2) 0.0339(7) Uani 1 1 d . . .
H41A H 0.6508 0.9054 0.3267 0.051 Uiso 1 1 calc R U .
H41B H 0.7069 0.8730 0.3676 0.051 Uiso 1 1 calc R U .
H41C H 0.6902 0.8736 0.2669 0.051 Uiso 1 1 calc R U .
C42 C 0.8258(3) 1.01168(12) 0.2253(3) 0.0490(11) Uani 1 1 d . . .
H42A H 0.7778 1.0128 0.1869 0.074 Uiso 1 1 calc R U .
H42B H 0.8761 1.0189 0.1940 0.074 Uiso 1 1 calc R U .
H42C H 0.8173 1.0290 0.2731 0.074 Uiso 1 1 calc R U .

loop_
_atom_site_aniso_label
_atom_site_aniso_U_11
_atom_site_aniso_U_22
_atom_site_aniso_U_33
_atom_site_aniso_U_23
_atom_site_aniso_U_13
_atom_site_aniso_U_12
I1 0.05261(18) 0.03301(16) 0.05027(19) 0.00640(11) 0.00046(11) -0.00468(10)
I2 0.0537(2) 0.02591(17) 0.02249(17) 0.00170(10) -0.00021(12) -0.01033(12)
S1 0.0489(4) 0.0150(3) 0.0137(3) 0.0002(2) -0.0053(3) 0.0008(3)
S2 0.0560(5) 0.0165(3) 0.0148(3) -0.0001(2) -0.0043(3) 0.0035(3)
S3 0.0490(4) 0.0154(3) 0.0131(3) 0.0006(2) -0.0043(3) -0.0001(3)
N1 0.0381(13) 0.0145(11) 0.0124(10) 0.0010(8) -0.0002(8) -0.0005(9)
N2 0.0397(13) 0.0181(11) 0.0113(10) 0.0005(8) -0.0024(9) -0.0009(9)
C1 0.0391(15) 0.0170(12) 0.0151(12) -0.0029(10) -0.0003(11) 0.0022(11)
C2 0.0466(17) 0.0170(12) 0.0136(12) -0.0013(9) -0.0013(11) 0.0026(11)
C3 0.0411(16) 0.0181(13) 0.0158(12) 0.0012(10) -0.0014(11) 0.0027(11)
C4 0.0415(16) 0.0181(12) 0.0147(12) 0.0000(10) -0.0019(11) 0.0004(11)
C5 0.0413(16) 0.0166(12) 0.0149(12) 0.0000(10) -0.0037(11) 0.0016(11)
C6 0.0412(16) 0.0167(12) 0.0176(12) -0.0005(10) -0.0022(11) 0.0010(11)
C7 0.0421(16) 0.0181(13) 0.0148(12) 0.0028(10) -0.0015(11) 0.0000(11)
C8 0.0374(15) 0.0189(13) 0.0142(12) 0.0017(10) -0.0026(10) -0.0010(11)
C9 0.0404(16) 0.0166(13) 0.0124(12) -0.0009(10) 0.0007(10) 0.0010(10)
C10 0.0351(14) 0.0192(13) 0.0164(12) 0.0026(10) -0.0037(10) -0.0002(11)
C11 0.0380(15) 0.0159(13) 0.0129(11) -0.0016(10) -0.0001(10) -0.0008(10)
C12 0.0359(15) 0.0182(13) 0.0141(12) 0.0011(10) -0.0016(10) 0.0009(10)
C13 0.0397(15) 0.0192(12) 0.0140(12) -0.0011(10) -0.0025(11) 0.0000(11)
C14 0.0411(15) 0.0200(12) 0.0110(11) 0.0012(10) -0.0028(10) 0.0000(11)
C15 0.0334(14) 0.0200(13) 0.0115(11) -0.0006(9) -0.0007(10) -0.0003(10)
C16 0.0339(14) 0.0220(13) 0.0119(11) 0.0010(10) -0.0024(10) -0.0016(11)
C17 0.0351(14) 0.0173(14) 0.0092(10) 0.0005(9) -0.0007(9) 0.0013(10)
C18 0.0340(14) 0.0179(13) 0.0124(11) 0.0018(9) -0.0031(10) -0.0006(10)
C19 0.0353(14) 0.0213(14) 0.0118(11) -0.0003(10) -0.0030(10) -0.0012(10)
C20 0.0312(14) 0.0233(15) 0.0130(11) 0.0007(10) -0.0023(9) -0.0010(10)
C21 0.0467(18) 0.0239(14) 0.0137(12) -0.0023(11) -0.0052(12) -0.0007(12)
C22 0.0395(16) 0.0236(14) 0.0146(12) 0.0012(11) -0.0044(10) -0.0007(11)
C23 0.058(2) 0.0295(17) 0.0147(12) -0.0019(12) -0.0117(13) 0.0012(14)
C24 0.0435(17) 0.0305(17) 0.0134(12) 0.0013(11) -0.0064(11) 0.0017(14)
C25 0.0418(16) 0.0161(12) 0.0135(11) -0.0006(9) -0.0024(11) 0.0020(11)
C26 0.0389(15) 0.0181(12) 0.0125(11) 0.0015(9) -0.0011(10) 0.0001(11)
C27 0.0454(17) 0.0232(14) 0.0148(12) 0.0006(11) -0.0007(12) 0.0015(12)
C28 0.0426(16) 0.0210(13) 0.0162(12) -0.0009(10) -0.0023(11) 0.0016(12)
C29 0.0432(17) 0.0220(14) 0.0226(14) -0.0031(11) -0.0034(12) -0.0004(12)
C30 0.0440(17) 0.0230(14) 0.0151(12) -0.0017(10) 0.0000(11) -0.0017(12)
C31 0.057(2) 0.0252(15) 0.0146(13) -0.0057(11) -0.0009(12) 0.0046(13)
C32 0.0499(19) 0.0266(15) 0.0207(13) 0.0011(12) -0.0077(13) 0.0087(14)
C33 0.0474(19) 0.0229(15) 0.0259(15) -0.0030(12) -0.0048(13) -0.0004(14)
C34 0.0532(19) 0.0249(14) 0.0164(12) 0.0018(11) 0.0003(12) -0.0043(13)
C35 0.057(2) 0.0163(13) 0.0218(14) -0.0001(11) -0.0100(13) -0.0007(13)
C36 0.060(2) 0.0207(14) 0.0185(13) 0.0028(11) -0.0026(13) 0.0011(14)
C37 0.055(2) 0.0318(17) 0.0264(16) -0.0049(13) 0.0073(15) -0.0009(15)
C38 0.0422(19) 0.037(2) 0.040(2) -0.0125(16) 0.0024(15) -0.0029(15)
C39 0.066(2) 0.0209(15) 0.0315(18) -0.0076(12) -0.0083(17) -0.0014(14)
C40 0.0389(17) 0.0340(18) 0.0300(17) 0.0012(14) 0.0003(13) -0.0028(13)
C41 0.0361(16) 0.0337(17) 0.0319(16) 0.0009(13) -0.0054(13) 0.0023(13)
C42 0.083(3) 0.0258(18) 0.038(2) 0.0127(16) -0.009(2) 0.0027(18)

loop_
_atom_type_symbol
_atom_type_description
_atom_type_scat_dispersion_real
_atom_type_scat_dispersion_imag
_atom_type_scat_source
C C 0.0030 0.0010 'International Tables Vol C Tables 4.2.6.8 and 6.1.1.4'
H H 0.0000 0.0000 'International Tables Vol C Tables 4.2.6.8 and 6.1.1.4'
N N 0.0050 0.0030 'International Tables Vol C Tables 4.2.6.8 and 6.1.1.4'
S S 0.1080 0.1050 'International Tables Vol C Tables 4.2.6.8 and 6.1.1.4'
I I -0.5530 1.5770 'International Tables Vol C Tables 4.2.6.8 and 6.1.1.4'

loop_
_geom_angle_atom_site_label_1
_geom_angle_atom_site_label_2
_geom_angle_atom_site_label_3
_geom_angle
_geom_angle_site_symmetry_1
_geom_angle_site_symmetry_3
I1 I2 I1 180.0 5_576 .
C4 S1 C1 91.52(14) . .
C3 S2 C6 89.20(15) . .
C5 S3 C8 91.39(14) . .
C17 N1 C11 108.7(2) . .
C18 N2 C12 109.1(2) . .
C9 C1 C2 122.3(3) . .
C9 C1 S1 126.5(2) . .
C2 C1 S1 111.2(2) . .
C3 C2 C1 111.5(3) . .
C2 C3 C4 115.0(3) . .
C2 C3 S2 131.2(2) . .
C4 C3 S2 113.6(2) . .
C5 C4 C3 111.9(3) . .
C5 C4 S1 137.0(2) . .
C3 C4 S1 110.8(2) . .
C4 C5 C6 112.0(3) . .
C4 C5 S3 136.6(2) . .
C6 C5 S3 111.2(2) . .
C7 C6 C5 114.1(3) . .
C7 C6 S2 132.7(2) . .
C5 C6 S2 113.1(2) . .
C6 C7 C8 112.1(3) . .
C7 C8 C10 123.5(3) . .
C7 C8 S3 111.3(2) . .
C10 C8 S3 125.1(2) . .
C1 C9 C11 127.3(3) . .
C1 C9 C25 115.5(3) . .
C11 C9 C25 117.0(3) . .
C12 C10 C8 127.5(3) . .
C12 C10 C26 118.5(2) . .
C8 C10 C26 114.0(3) . .
N1 C11 C9 128.2(3) . .
N1 C11 C13 107.4(3) . .
C9 C11 C13 124.4(3) . .
N2 C12 C10 128.8(3) . .
N2 C12 C14 107.2(2) . .
C10 C12 C14 123.9(3) . .
C15 C13 C11 108.2(3) . .
C16 C14 C12 108.4(3) . .
C13 C15 C17 106.6(2) . .
C13 C15 C19 131.6(3) . .
C17 C15 C19 121.8(3) . .
C14 C16 C18 106.6(2) . .
C14 C16 C20 131.7(3) . .
C18 C16 C20 121.7(3) . .
N1 C17 C17 130.99(16) . 7_575
N1 C17 C15 109.2(3) . .
C17 C17 C15 119.79(16) 7_575 .
N2 C18 C18 131.65(15) . 7_575
N2 C18 C16 108.8(2) . .
C18 C18 C16 119.54(16) 7_575 .
C21 C19 C19 118.97(18) . 7_575
C21 C19 C15 122.7(3) . .
C19 C19 C15 118.33(16) 7_575 .
C22 C20 C20 119.72(18) . 7_575
C22 C20 C16 121.5(3) . .
C20 C20 C16 118.78(16) 7_575 .
C23 C21 C19 121.0(3) . .
C24 C22 C20 120.3(3) . .
C21 C23 C23 120.00(19) . 7_575
C22 C24 C24 119.98(19) . 7_575
C29 C25 C27 120.7(3) . .
C29 C25 C9 117.9(3) . .
C27 C25 C9 121.3(3) . .
C28 C26 C30 120.8(3) . .
C28 C26 C10 120.3(3) . .
C30 C26 C10 118.5(3) . .
C31 C27 C25 117.9(3) . .
C31 C27 C37 120.3(3) . .
C25 C27 C37 121.8(3) . .
C32 C28 C26 118.3(3) . .
C32 C28 C41 119.9(3) . .
C26 C28 C41 121.8(3) . .
C25 C29 C33 119.3(3) . .
C25 C29 C38 121.4(3) . .
C33 C29 C38 119.3(3) . .
C34 C30 C26 118.4(3) . .
C34 C30 C40 119.8(3) . .
C26 C30 C40 121.7(3) . .
C35 C31 C27 122.5(3) . .
C36 C32 C28 122.0(3) . .
C35 C33 C29 121.1(4) . .
C30 C34 C36 122.2(3) . .
C31 C35 C33 118.5(3) . .
C31 C35 C39 121.0(3) . .
C33 C35 C39 120.4(4) . .
C32 C36 C34 118.1(3) . .
C32 C36 C42 121.5(4) . .
C34 C36 C42 120.4(4) . .

loop_
_geom_bond_atom_site_label_1
_geom_bond_atom_site_label_2
_geom_bond_distance
_geom_bond_site_symmetry_2
I1 I2 2.9005(6) .
I2 I1 2.9004(6) 5_576
S1 C4 1.726(3) .
S1 C1 1.760(3) .
S2 C3 1.742(3) .
S2 C6 1.743(3) .
S3 C5 1.713(3) .
S3 C8 1.759(3) .
N1 C17 1.363(4) .
N1 C11 1.381(4) .
N2 C18 1.360(4) .
N2 C12 1.385(4) .
C1 C9 1.400(4) .
C1 C2 1.420(4) .
C2 C3 1.381(4) .
C3 C4 1.409(4) .
C4 C5 1.389(4) .
C5 C6 1.418(4) .
C6 C7 1.378(4) .
C7 C8 1.406(4) .
C8 C10 1.410(4) .
C9 C11 1.401(4) .
C9 C25 1.498(4) .
C10 C12 1.403(4) .
C10 C26 1.500(4) .
C11 C13 1.429(4) .
C12 C14 1.425(4) .
C13 C15 1.380(4) .
C14 C16 1.378(4) .
C15 C17 1.422(4) .
C15 C19 1.454(4) .
C16 C18 1.431(4) .
C16 C20 1.452(4) .
C17 C17 1.388(6) 7_575
C18 C18 1.394(6) 7_575
C19 C21 1.397(4) .
C19 C19 1.421(6) 7_575
C20 C22 1.405(4) .
C20 C20 1.408(6) 7_575
C21 C23 1.373(4) .
C22 C24 1.385(4) .
C23 C23 1.402(7) 7_575
C24 C24 1.416(7) 7_575
C25 C29 1.397(5) .
C25 C27 1.404(4) .
C26 C28 1.403(5) .
C26 C30 1.406(5) .
C27 C31 1.397(5) .
C27 C37 1.508(5) .
C28 C32 1.399(4) .
C28 C41 1.497(5) .
C29 C33 1.398(5) .
C29 C38 1.516(5) .
C30 C34 1.389(4) .
C30 C40 1.496(5) .
C31 C35 1.385(5) .
C32 C36 1.387(5) .
C33 C35 1.385(5) .
C34 C36 1.393(5) .
C35 C39 1.506(5) .
C36 C42 1.508(5) .
